data_4085790
loop_
_publ_author_name
'Levine, Daniel S.'
'Tilley, T. Don'
'Andersen, Richard A.'

_publ_section_title
;
 C--H Bond Activations by Monoanionic, PNP-Supported Scandium Dialkyl
 Complexes
;
_journal_issue 19
_journal_name_full Organometallics
_journal_page_first 4647
_journal_paper_doi 10.1021/acs.organomet.5b00213
_journal_volume 34
_journal_year 2015
_chemical_formula_sum 'C41 H57 N2 P2 Sc'
_chemical_formula_weight 684.79
_chemical_name_common (PNP-tBu)Sc(NHAr]
_chemical_name_systematic
;
 ?
;
_space_group_IT_number 14
_symmetry_cell_setting monoclinic
_symmetry_space_group_name_Hall '-P 2yn'
_symmetry_space_group_name_H-M 'P 1 21/n 1'
_atom_sites_solution_hydrogens geom
_atom_sites_solution_primary direct
_atom_sites_solution_secondary difmap
_audit_creation_method SHELXL-97
_cell_angle_alpha 90.00
_cell_angle_beta 104.687(7)
_cell_angle_gamma 90.00
_cell_formula_units_Z 4
_cell_length_a 14.3460(19)
_cell_length_b 13.9805(19)
_cell_length_c 19.889(3)
_cell_measurement_reflns_used 9877
_cell_measurement_temperature 100(2)
_cell_measurement_theta_max 25.34
_cell_measurement_theta_min 2.49
_cell_volume 3858.7(9)
_computing_cell_refinement 'Bruker SAINT'
_computing_data_collection 'Bruker APEX2'
_computing_data_reduction 'Bruker SAINT'
_computing_molecular_graphics ORTEP-32
_computing_publication_material WinGX
_computing_structure_refinement SHELXL-97
_computing_structure_solution SHELXS-97
_diffrn_ambient_temperature 100(2)
_diffrn_detector_area_resol_mean 8.366
_diffrn_measured_fraction_theta_full 0.999
_diffrn_measured_fraction_theta_max 0.993
_diffrn_measurement_device_type 'Bruker APEX-II CCD'
_diffrn_measurement_method 'phi and omega scans'
_diffrn_radiation_monochromator 'QUAZAR multilayer mirrors'
_diffrn_radiation_source 'microfocus sealed tube'
_diffrn_radiation_type MoK\a
_diffrn_radiation_wavelength 0.71073
_diffrn_reflns_av_R_equivalents 0.0999
_diffrn_reflns_av_sigmaI/netI 0.0731
_diffrn_reflns_limit_h_max 17
_diffrn_reflns_limit_h_min -16
_diffrn_reflns_limit_k_max 16
_diffrn_reflns_limit_k_min -16
_diffrn_reflns_limit_l_max 23
_diffrn_reflns_limit_l_min -24
_diffrn_reflns_number 55555
_diffrn_reflns_theta_full 25.00
_diffrn_reflns_theta_max 25.43
_diffrn_reflns_theta_min 1.80
_exptl_absorpt_coefficient_mu 0.303
_exptl_absorpt_correction_T_max 0.9801
_exptl_absorpt_correction_T_min 0.8970
_exptl_absorpt_correction_type multi-scan
_exptl_absorpt_process_details SADABS
_exptl_crystal_colour yellow
_exptl_crystal_density_diffrn 1.179
_exptl_crystal_density_method 'not measured'
_exptl_crystal_description plate
_exptl_crystal_F_000 1472
_exptl_crystal_size_max 0.07
_exptl_crystal_size_mid 0.07
_exptl_crystal_size_min 0.01
_refine_diff_density_max 0.409
_refine_diff_density_min -0.284
_refine_diff_density_rms 0.063
_refine_ls_extinction_method none
_refine_ls_goodness_of_fit_ref 1.013
_refine_ls_hydrogen_treatment constr
_refine_ls_matrix_type full
_refine_ls_number_parameters 459
_refine_ls_number_reflns 7073
_refine_ls_number_restraints 0
_refine_ls_restrained_S_all 1.013
_refine_ls_R_factor_all 0.0891
_refine_ls_R_factor_gt 0.0462
_refine_ls_shift/su_max 0.000
_refine_ls_shift/su_mean 0.000
_refine_ls_structure_factor_coef Fsqd
_refine_ls_weighting_details 'calc w=1/[\s^2^(Fo^2^)+(0.0328P)^2^+2.7398P] where P=(Fo^2^+2Fc^2^)/3'
_refine_ls_weighting_scheme calc
_refine_ls_wR_factor_gt 0.0877
_refine_ls_wR_factor_ref 0.1026
_reflns_number_gt 4752
_reflns_number_total 7073
_reflns_threshold_expression >2sigma(I)
_cod_data_source_file om5b00213_si_002.cif
_cod_data_source_block shelxl
_cod_depositor_comments
;
The following automatic conversions were performed:

'_symmetry_cell_setting' value 'Monoclinic' changed to 'monoclinic'
according to
/usr/data/users/saulius/crontab/automatic-downloads/rss-feeds/ACS/lib/dictionaries/cif_core.dic
dictionary named 'cif_core.dic' version 2.4.2 from 2011-04-26.

Automatic conversion script
Id: cif_fix_values 3271 2015-04-21 07:52:19Z andrius 

 Adding full bibliography for 4085784--4085792.cif.
;
_cod_original_sg_symbol_H-M P2(1)/n
_cod_database_code 4085790

loop_
_symmetry_equiv_pos_as_xyz
'x, y, z'
'-x+1/2, y+1/2, -z+1/2'
'-x, -y, -z'
'x-1/2, -y-1/2, z-1/2'

loop_
_atom_site_label
_atom_site_type_symbol
_atom_site_fract_x
_atom_site_fract_y
_atom_site_fract_z
_atom_site_U_iso_or_equiv
_atom_site_adp_type
_atom_site_occupancy
_atom_site_symmetry_multiplicity
_atom_site_calc_flag
_atom_site_refinement_flags
_atom_site_disorder_assembly
_atom_site_disorder_group
C1 C -0.16621(17) 0.72807(18) 0.16807(12) 0.0162(6) Uani 1 1 d . . .
C2 C -0.20462(17) 0.63522(18) 0.17196(13) 0.0174(6) Uani 1 1 d . . .
C3 C -0.30394(17) 0.62848(19) 0.16764(13) 0.0196(6) Uani 1 1 d . . .
H21 H -0.3303 0.5667 0.1704 0.024 Uiso 1 1 calc R . .
C4 C -0.36577(17) 0.70627(19) 0.15968(13) 0.0210(6) Uani 1 1 d . . .
C5 C -0.32730(17) 0.79569(19) 0.15279(13) 0.0211(6) Uani 1 1 d . . .
H23 H -0.3680 0.8503 0.1466 0.025 Uiso 1 1 calc R . .
C6 C -0.23040(17) 0.80711(18) 0.15477(13) 0.0178(6) Uani 1 1 d . . .
C7 C -0.47151(18) 0.6935(2) 0.15775(15) 0.0293(7) Uani 1 1 d . . .
H32A H -0.5008 0.7563 0.1605 0.044 Uiso 1 1 calc R . .
H32B H -0.4773 0.6541 0.1972 0.044 Uiso 1 1 calc R . .
H32C H -0.5047 0.6620 0.1142 0.044 Uiso 1 1 calc R . .
C8 C -0.19399(17) 0.90372(18) 0.14178(13) 0.0176(6) Uani 1 1 d . . .
C9 C -0.15932(18) 0.91883(19) 0.08358(14) 0.0229(6) Uani 1 1 d . . .
H26 H -0.1589 0.8673 0.0525 0.027 Uiso 1 1 calc R . .
C10 C -0.12514(18) 1.0079(2) 0.06991(15) 0.0272(7) Uani 1 1 d . . .
H25 H -0.1016 1.0168 0.0298 0.033 Uiso 1 1 calc R . .
C11 C -0.12534(19) 1.0832(2) 0.11440(15) 0.0276(7) Uani 1 1 d . . .
H38 H -0.1021 1.1441 0.1051 0.033 Uiso 1 1 calc R . .
C12 C -0.15954(19) 1.0696(2) 0.17266(15) 0.0283(7) Uani 1 1 d . . .
H37 H -0.1599 1.1213 0.2035 0.034 Uiso 1 1 calc R . .
C13 C -0.19342(18) 0.98053(19) 0.18623(14) 0.0242(7) Uani 1 1 d . . .
H36 H -0.2166 0.9719 0.2265 0.029 Uiso 1 1 calc R . .
C14 C -0.14636(17) 0.54570(18) 0.17976(13) 0.0174(6) Uani 1 1 d . . .
C15 C -0.19153(18) 0.45915(19) 0.15409(14) 0.0238(7) Uani 1 1 d . . .
H33 H -0.2579 0.4600 0.1301 0.029 Uiso 1 1 calc R . .
C16 C -0.14279(19) 0.3730(2) 0.16249(15) 0.0287(7) Uani 1 1 d . . .
H34 H -0.1759 0.3157 0.1452 0.034 Uiso 1 1 calc R . .
C17 C -0.0459(2) 0.3700(2) 0.19601(16) 0.0306(7) Uani 1 1 d . . .
H35 H -0.0117 0.3112 0.2022 0.037 Uiso 1 1 calc R . .
C18 C -0.00002(19) 0.45464(19) 0.22034(15) 0.0280(7) Uani 1 1 d . . .
H29 H 0.0667 0.4522 0.2432 0.034 Uiso 1 1 calc R . .
C19 C -0.04613(17) 0.54446(18) 0.21332(13) 0.0199(6) Uani 1 1 d . A .
C20 C 0.27576(17) 0.6495(2) 0.19889(14) 0.0242(7) Uani 1 1 d . . .
H1A H 0.2794 0.5824 0.1839 0.029 Uiso 1 1 calc R . .
H1B H 0.3317 0.6844 0.1904 0.029 Uiso 1 1 calc R . .
C21 C 0.28039(17) 0.65157(18) 0.27472(14) 0.0211(6) Uani 1 1 d . . .
C22 C 0.36018(18) 0.6553(2) 0.32967(15) 0.0285(7) Uani 1 1 d . . .
H3 H 0.4253 0.6600 0.3272 0.034 Uiso 1 1 calc R . .
C23 C 0.32742(18) 0.6510(2) 0.39044(15) 0.0290(7) Uani 1 1 d . . .
H4 H 0.3661 0.6523 0.4369 0.035 Uiso 1 1 calc R . .
C24 C 0.22851(18) 0.64461(19) 0.36973(14) 0.0234(7) Uani 1 1 d . . .
C25 C 0.15667(18) 0.6387(2) 0.41293(15) 0.0303(7) Uani 1 1 d . . .
H6A H 0.1868 0.6612 0.4607 0.036 Uiso 1 1 calc R . .
H6B H 0.1366 0.5714 0.4157 0.036 Uiso 1 1 calc R . .
C26 C 0.13736(19) 0.6369(2) 0.06296(14) 0.0280(7) Uani 1 1 d . . .
C27 C 0.0556(2) 0.6852(2) 0.00838(15) 0.0378(8) Uani 1 1 d . . .
H15A H 0.0367 0.6443 -0.0328 0.057 Uiso 1 1 calc R . .
H15B H 0.0779 0.7471 -0.0047 0.057 Uiso 1 1 calc R . .
H15C H 0.0001 0.6951 0.0279 0.057 Uiso 1 1 calc R . .
C28 C 0.2259(2) 0.6232(2) 0.03354(16) 0.0413(8) Uani 1 1 d . . .
H13A H 0.2794 0.5974 0.0698 0.062 Uiso 1 1 calc R . .
H13B H 0.2447 0.6850 0.0177 0.062 Uiso 1 1 calc R . .
H13C H 0.2100 0.5786 -0.0057 0.062 Uiso 1 1 calc R . .
C29 C 0.1021(2) 0.5382(2) 0.07932(16) 0.0359(8) Uani 1 1 d . . .
H14A H 0.0929 0.4970 0.0383 0.054 Uiso 1 1 calc R . .
H14B H 0.0408 0.5450 0.0921 0.054 Uiso 1 1 calc R . .
H14C H 0.1500 0.5094 0.1181 0.054 Uiso 1 1 calc R . .
C30 C 0.19351(18) 0.83316(19) 0.13593(15) 0.0260(7) Uani 1 1 d . . .
C31 C 0.2416(3) 0.8714(2) 0.20822(17) 0.0528(10) Uani 1 1 d . . .
H18A H 0.3042 0.8401 0.2257 0.079 Uiso 1 1 calc R . .
H18B H 0.2005 0.8581 0.2397 0.079 Uiso 1 1 calc R . .
H18C H 0.2511 0.9406 0.2057 0.079 Uiso 1 1 calc R . .
C32 C 0.09995(19) 0.8898(2) 0.10863(17) 0.0349(8) Uani 1 1 d . . .
H17A H 0.1154 0.9572 0.1031 0.052 Uiso 1 1 calc R . .
H17B H 0.0599 0.8846 0.1417 0.052 Uiso 1 1 calc R . .
H17C H 0.0648 0.8638 0.0636 0.052 Uiso 1 1 calc R . .
C33 C 0.2603(2) 0.8507(2) 0.08848(19) 0.0446(9) Uani 1 1 d . . .
H30A H 0.2758 0.9189 0.0886 0.067 Uiso 1 1 calc R . .
H30B H 0.2282 0.8305 0.0411 0.067 Uiso 1 1 calc R . .
H30C H 0.3198 0.8138 0.1053 0.067 Uiso 1 1 calc R . .
C34 C -0.04593(18) 0.66707(19) 0.41407(14) 0.0230(6) Uani 1 1 d . . .
C35 C -0.1388(2) 0.7232(2) 0.3854(2) 0.0492(10) Uani 1 1 d . . .
H9A H -0.1911 0.6944 0.4019 0.074 Uiso 1 1 calc R . .
H9B H -0.1552 0.7216 0.3344 0.074 Uiso 1 1 calc R . .
H9C H -0.1296 0.7897 0.4013 0.074 Uiso 1 1 calc R . .
C36 C -0.0657(2) 0.5634(2) 0.39115(18) 0.0387(8) Uani 1 1 d . . .
H8A H -0.0082 0.5247 0.4105 0.058 Uiso 1 1 calc R . .
H8B H -0.0819 0.5599 0.3403 0.058 Uiso 1 1 calc R . .
H8C H -0.1197 0.5389 0.4079 0.058 Uiso 1 1 calc R . .
C37 C -0.0185(2) 0.6697(3) 0.49296(16) 0.0585(11) Uani 1 1 d . . .
H10A H -0.0114 0.7364 0.5088 0.088 Uiso 1 1 calc R . .
H10B H 0.0427 0.6359 0.5107 0.088 Uiso 1 1 calc R . .
H10C H -0.0689 0.6387 0.5104 0.088 Uiso 1 1 calc R . .
C38 C 0.0875(2) 0.8386(2) 0.40299(16) 0.0372(8) Uani 1 1 d . . .
N1 N 0.19704(14) 0.64607(15) 0.29808(11) 0.0197(5) Uani 1 1 d . A .
N2 N -0.06737(14) 0.74358(15) 0.17860(11) 0.0206(5) Uani 1 1 d . A .
H2 H -0.0520 0.7932 0.1564 0.025 Uiso 1 1 calc R . .
P1 P 0.16327(5) 0.70440(5) 0.14705(4) 0.01997(17) Uani 1 1 d . A .
P2 P 0.05025(5) 0.71288(5) 0.37432(4) 0.01990(18) Uani 1 1 d . A .
Sc1 Sc 0.04659(3) 0.66956(3) 0.23720(3) 0.01638(13) Uani 1 1 d . . .
C39 C 0.1466(6) 0.8703(5) 0.3515(4) 0.0391(19) Uani 0.546(7) 1 d P A 1
H39A H 0.1052 0.8693 0.3040 0.059 Uiso 0.546(7) 1 calc PR A 1
H39B H 0.2008 0.8264 0.3549 0.059 Uiso 0.546(7) 1 calc PR A 1
H39C H 0.1712 0.9353 0.3631 0.059 Uiso 0.546(7) 1 calc PR A 1
C40 C 0.1639(6) 0.8349(5) 0.4775(3) 0.052(2) Uani 0.546(7) 1 d P A 1
H40A H 0.1800 0.9001 0.4944 0.078 Uiso 0.546(7) 1 calc PR A 1
H40B H 0.2224 0.8020 0.4731 0.078 Uiso 0.546(7) 1 calc PR A 1
H40C H 0.1358 0.8001 0.5104 0.078 Uiso 0.546(7) 1 calc PR A 1
C41 C 0.0092(5) 0.9017(4) 0.4027(5) 0.055(2) Uani 0.546(7) 1 d P A 1
H41A H 0.0333 0.9675 0.4103 0.083 Uiso 0.546(7) 1 calc PR A 1
H41B H -0.0209 0.8835 0.4398 0.083 Uiso 0.546(7) 1 calc PR A 1
H41C H -0.0384 0.8975 0.3577 0.083 Uiso 0.546(7) 1 calc PR A 1
C39A C 0.1835(7) 0.8641(6) 0.3945(6) 0.047(3) Uani 0.454(7) 1 d P A 2
H39D H 0.1906 0.9338 0.3957 0.071 Uiso 0.454(7) 1 calc PR A 2
H39E H 0.1905 0.8396 0.3499 0.071 Uiso 0.454(7) 1 calc PR A 2
H39F H 0.2331 0.8357 0.4324 0.071 Uiso 0.454(7) 1 calc PR A 2
C40A C 0.0795(6) 0.8696(5) 0.4754(4) 0.044(3) Uani 0.454(7) 1 d P A 2
H40D H 0.1027 0.9355 0.4844 0.066 Uiso 0.454(7) 1 calc PR A 2
H40E H 0.1185 0.8270 0.5106 0.066 Uiso 0.454(7) 1 calc PR A 2
H40F H 0.0120 0.8662 0.4773 0.066 Uiso 0.454(7) 1 calc PR A 2
C41A C 0.0091(6) 0.9081(5) 0.3491(5) 0.052(3) Uani 0.454(7) 1 d P A 2
H41D H -0.0561 0.8942 0.3535 0.078 Uiso 0.454(7) 1 calc PR A 2
H41E H 0.0124 0.8960 0.3013 0.078 Uiso 0.454(7) 1 calc PR A 2
H41F H 0.0245 0.9754 0.3608 0.078 Uiso 0.454(7) 1 calc PR A 2

loop_
_atom_site_aniso_label
_atom_site_aniso_U_11
_atom_site_aniso_U_22
_atom_site_aniso_U_33
_atom_site_aniso_U_23
_atom_site_aniso_U_13
_atom_site_aniso_U_12
C1 0.0146(13) 0.0219(15) 0.0118(13) -0.0007(11) 0.0025(10) -0.0006(12)
C2 0.0152(13) 0.0217(15) 0.0144(14) -0.0005(11) 0.0018(11) -0.0013(12)
C3 0.0196(14) 0.0208(15) 0.0185(14) 0.0005(12) 0.0047(11) -0.0043(12)
C4 0.0154(13) 0.0288(16) 0.0191(15) 0.0011(13) 0.0047(11) -0.0021(13)
C5 0.0174(14) 0.0237(15) 0.0212(15) 0.0017(12) 0.0032(11) 0.0058(12)
C6 0.0160(13) 0.0209(15) 0.0150(14) 0.0002(11) 0.0010(11) 0.0001(12)
C7 0.0181(14) 0.0342(18) 0.0353(17) 0.0059(14) 0.0064(13) 0.0013(13)
C8 0.0114(13) 0.0204(14) 0.0180(15) 0.0031(12) -0.0016(11) 0.0030(11)
C9 0.0235(15) 0.0240(16) 0.0200(15) 0.0023(13) 0.0036(12) 0.0052(13)
C10 0.0252(15) 0.0324(18) 0.0251(16) 0.0130(14) 0.0084(13) 0.0065(14)
C11 0.0241(15) 0.0225(16) 0.0327(18) 0.0104(14) 0.0009(13) -0.0006(13)
C12 0.0288(16) 0.0227(16) 0.0303(17) -0.0029(13) 0.0019(13) -0.0032(13)
C13 0.0221(15) 0.0272(16) 0.0221(15) 0.0032(13) 0.0034(12) -0.0022(13)
C14 0.0196(14) 0.0194(14) 0.0150(14) -0.0002(11) 0.0075(11) -0.0048(12)
C15 0.0165(14) 0.0275(16) 0.0286(16) -0.0046(13) 0.0082(12) -0.0055(13)
C16 0.0292(16) 0.0188(15) 0.0399(18) -0.0088(14) 0.0124(14) -0.0052(13)
C17 0.0326(17) 0.0155(15) 0.0462(19) 0.0018(14) 0.0147(15) 0.0047(13)
C18 0.0215(15) 0.0229(16) 0.0387(18) 0.0034(14) 0.0062(13) 0.0012(13)
C19 0.0200(14) 0.0171(14) 0.0234(15) 0.0016(12) 0.0072(12) 0.0006(12)
C20 0.0168(14) 0.0276(16) 0.0306(17) 0.0061(13) 0.0107(12) 0.0032(12)
C21 0.0147(13) 0.0197(15) 0.0293(16) 0.0073(12) 0.0066(12) 0.0002(12)
C22 0.0120(13) 0.0378(18) 0.0340(18) 0.0109(15) 0.0026(12) -0.0014(13)
C23 0.0199(15) 0.0347(18) 0.0279(17) 0.0074(14) -0.0022(13) -0.0012(13)
C24 0.0200(14) 0.0238(16) 0.0250(16) 0.0078(13) 0.0029(12) 0.0026(12)
C25 0.0235(15) 0.0395(18) 0.0283(17) 0.0128(14) 0.0075(13) 0.0084(14)
C26 0.0283(15) 0.0317(17) 0.0263(16) 0.0012(14) 0.0108(13) 0.0005(14)
C27 0.0386(18) 0.042(2) 0.0290(17) 0.0013(15) 0.0020(14) -0.0013(16)
C28 0.0457(19) 0.047(2) 0.0360(19) 0.0019(16) 0.0197(16) 0.0055(17)
C29 0.0403(18) 0.0311(18) 0.0359(19) -0.0025(15) 0.0093(15) -0.0035(15)
C30 0.0205(14) 0.0241(15) 0.0340(17) 0.0090(14) 0.0078(13) -0.0008(13)
C31 0.071(2) 0.0229(18) 0.053(2) 0.0018(16) -0.0053(19) -0.0131(17)
C32 0.0297(16) 0.0251(17) 0.054(2) 0.0144(15) 0.0184(15) 0.0024(14)
C33 0.0280(17) 0.0359(19) 0.077(3) 0.0244(18) 0.0257(17) 0.0061(15)
C34 0.0210(14) 0.0258(15) 0.0240(15) -0.0004(13) 0.0094(12) 0.0004(13)
C35 0.0311(18) 0.044(2) 0.080(3) 0.016(2) 0.0275(18) 0.0104(16)
C36 0.0288(17) 0.0291(18) 0.063(2) -0.0060(17) 0.0211(16) -0.0074(14)
C37 0.054(2) 0.094(3) 0.032(2) -0.003(2) 0.0184(17) -0.037(2)
C38 0.054(2) 0.0268(17) 0.0351(19) -0.0073(15) 0.0184(16) -0.0124(17)
N1 0.0142(11) 0.0200(12) 0.0248(13) 0.0058(10) 0.0045(10) 0.0004(10)
N2 0.0138(11) 0.0209(12) 0.0269(13) 0.0082(10) 0.0043(9) -0.0019(10)
P1 0.0145(3) 0.0217(4) 0.0243(4) 0.0045(3) 0.0060(3) 0.0012(3)
P2 0.0199(4) 0.0183(4) 0.0211(4) 0.0024(3) 0.0043(3) 0.0011(3)
Sc1 0.0124(2) 0.0157(3) 0.0206(3) 0.0022(2) 0.0034(2) 0.0002(2)
C39 0.060(5) 0.020(3) 0.035(4) 0.002(3) 0.010(4) -0.018(3)
C40 0.074(6) 0.043(4) 0.039(4) -0.011(3) 0.014(4) -0.039(4)
C41 0.074(5) 0.023(4) 0.077(7) -0.004(4) 0.034(5) -0.003(3)
C39A 0.066(7) 0.028(5) 0.056(7) -0.014(5) 0.031(5) -0.015(4)
C40A 0.059(6) 0.033(4) 0.045(5) -0.015(4) 0.023(4) -0.018(4)
C41A 0.085(6) 0.018(4) 0.052(6) 0.008(4) 0.017(5) 0.008(4)

loop_
_atom_type_symbol
_atom_type_description
_atom_type_scat_dispersion_real
_atom_type_scat_dispersion_imag
_atom_type_scat_source
C C 0.0033 0.0016 'International Tables Vol C Tables 4.2.6.8 and 6.1.1.4'
H H 0.0000 0.0000 'International Tables Vol C Tables 4.2.6.8 and 6.1.1.4'
N N 0.0061 0.0033 'International Tables Vol C Tables 4.2.6.8 and 6.1.1.4'
P P 0.1023 0.0942 'International Tables Vol C Tables 4.2.6.8 and 6.1.1.4'
Sc Sc 0.2519 0.3716 'International Tables Vol C Tables 4.2.6.8 and 6.1.1.4'

loop_
_geom_angle_atom_site_label_1
_geom_angle_atom_site_label_2
_geom_angle_atom_site_label_3
_geom_angle
N2 C1 C6 119.5(2)
N2 C1 C2 121.8(2)
C6 C1 C2 118.6(2)
C3 C2 C1 117.3(2)
C3 C2 C14 118.8(2)
C1 C2 C14 123.9(2)
C4 C3 C2 124.2(2)
C4 C3 H21 117.9
C2 C3 H21 117.9
C3 C4 C5 117.3(2)
C3 C4 C7 121.1(2)
C5 C4 C7 121.5(2)
C4 C5 C6 121.4(2)
C4 C5 H23 119.3
C6 C5 H23 119.3
C5 C6 C1 120.9(2)
C5 C6 C8 119.3(2)
C1 C6 C8 119.8(2)
C4 C7 H32A 109.5
C4 C7 H32B 109.5
H32A C7 H32B 109.5
C4 C7 H32C 109.5
H32A C7 H32C 109.5
H32B C7 H32C 109.5
C9 C8 C13 117.9(2)
C9 C8 C6 119.8(2)
C13 C8 C6 122.3(2)
C8 C9 C10 121.2(3)
C8 C9 H26 119.4
C10 C9 H26 119.4
C11 C10 C9 120.1(3)
C11 C10 H25 120.0
C9 C10 H25 120.0
C10 C11 C12 119.6(3)
C10 C11 H38 120.2
C12 C11 H38 120.2
C11 C12 C13 120.2(3)
C11 C12 H37 119.9
C13 C12 H37 119.9
C12 C13 C8 121.0(3)
C12 C13 H36 119.5
C8 C13 H36 119.5
C15 C14 C19 118.5(2)
C15 C14 C2 119.3(2)
C19 C14 C2 122.1(2)
C16 C15 C14 122.3(2)
C16 C15 H33 118.9
C14 C15 H33 118.9
C17 C16 C15 120.0(3)
C17 C16 H34 120.0
C15 C16 H34 120.0
C18 C17 C16 118.4(3)
C18 C17 H35 120.8
C16 C17 H35 120.8
C17 C18 C19 123.9(2)
C17 C18 H29 118.0
C19 C18 H29 118.0
C18 C19 C14 116.8(2)
C18 C19 Sc1 116.67(18)
C14 C19 Sc1 125.56(18)
C21 C20 P1 111.37(18)
C21 C20 H1A 109.4
P1 C20 H1A 109.4
C21 C20 H1B 109.4
P1 C20 H1B 109.4
H1A C20 H1B 108.0
C22 C21 N1 110.6(2)
C22 C21 C20 128.4(2)
N1 C21 C20 121.0(2)
C21 C22 C23 106.9(2)
C21 C22 H3 126.5
C23 C22 H3 126.5
C24 C23 C22 106.8(2)
C24 C23 H4 126.6
C22 C23 H4 126.6
C23 C24 N1 110.5(2)
C23 C24 C25 129.6(3)
N1 C24 C25 119.9(2)
C24 C25 P2 110.30(18)
C24 C25 H6A 109.6
P2 C25 H6A 109.6
C24 C25 H6B 109.6
P2 C25 H6B 109.6
H6A C25 H6B 108.1
C29 C26 C27 108.2(2)
C29 C26 C28 108.6(2)
C27 C26 C28 109.9(2)
C29 C26 P1 105.40(19)
C27 C26 P1 110.6(2)
C28 C26 P1 113.9(2)
C26 C27 H15A 109.5
C26 C27 H15B 109.5
H15A C27 H15B 109.5
C26 C27 H15C 109.5
H15A C27 H15C 109.5
H15B C27 H15C 109.5
C26 C28 H13A 109.5
C26 C28 H13B 109.5
H13A C28 H13B 109.5
C26 C28 H13C 109.5
H13A C28 H13C 109.5
H13B C28 H13C 109.5
C26 C29 H14A 109.5
C26 C29 H14B 109.5
H14A C29 H14B 109.5
C26 C29 H14C 109.5
H14A C29 H14C 109.5
H14B C29 H14C 109.5
C33 C30 C31 108.8(3)
C33 C30 C32 109.2(2)
C31 C30 C32 107.4(3)
C33 C30 P1 115.3(2)
C31 C30 P1 106.73(19)
C32 C30 P1 109.21(18)
C30 C31 H18A 109.5
C30 C31 H18B 109.5
H18A C31 H18B 109.5
C30 C31 H18C 109.5
H18A C31 H18C 109.5
H18B C31 H18C 109.5
C30 C32 H17A 109.5
C30 C32 H17B 109.5
H17A C32 H17B 109.5
C30 C32 H17C 109.5
H17A C32 H17C 109.5
H17B C32 H17C 109.5
C30 C33 H30A 109.5
C30 C33 H30B 109.5
H30A C33 H30B 109.5
C30 C33 H30C 109.5
H30A C33 H30C 109.5
H30B C33 H30C 109.5
C37 C34 C36 108.2(3)
C37 C34 C35 110.3(3)
C36 C34 C35 107.4(2)
C37 C34 P2 113.75(19)
C36 C34 P2 107.50(19)
C35 C34 P2 109.5(2)
C34 C35 H9A 109.5
C34 C35 H9B 109.5
H9A C35 H9B 109.5
C34 C35 H9C 109.5
H9A C35 H9C 109.5
H9B C35 H9C 109.5
C34 C36 H8A 109.5
C34 C36 H8B 109.5
H8A C36 H8B 109.5
C34 C36 H8C 109.5
H8A C36 H8C 109.5
H8B C36 H8C 109.5
C34 C37 H10A 109.5
C34 C37 H10B 109.5
H10A C37 H10B 109.5
C34 C37 H10C 109.5
H10A C37 H10C 109.5
H10B C37 H10C 109.5
C41 C38 C39A 127.5(5)
C41 C38 C40A 65.4(5)
C39A C38 C40A 109.5(5)
C41 C38 C39 112.5(5)
C39A C38 C39 34.1(4)
C40A C38 C39 136.2(4)
C41 C38 C40 112.1(5)
C39A C38 C40 71.0(5)
C40A C38 C40 48.7(4)
C39 C38 C40 105.1(4)
C41 C38 C41A 39.6(4)
C39A C38 C41A 106.6(5)
C40A C38 C41A 103.9(5)
C39 C38 C41A 78.5(4)
C40 C38 C41A 144.0(4)
C41 C38 P2 114.4(3)
C39A C38 P2 113.1(4)
C40A C38 P2 117.7(3)
C39 C38 P2 103.2(3)
C40 C38 P2 108.9(3)
C41A C38 P2 104.9(3)
C24 N1 C21 105.2(2)
C24 N1 Sc1 125.75(17)
C21 N1 Sc1 127.62(17)
C1 N2 Sc1 130.16(17)
C1 N2 H2 114.9
Sc1 N2 H2 114.9
C20 P1 C26 103.65(12)
C20 P1 C30 105.61(12)
C26 P1 C30 112.17(13)
C20 P1 Sc1 98.65(9)
C26 P1 Sc1 118.05(9)
C30 P1 Sc1 115.94(9)
C25 P2 C34 104.68(12)
C25 P2 C38 104.89(14)
C34 P2 C38 112.04(13)
C25 P2 Sc1 95.38(10)
C34 P2 Sc1 120.51(9)
C38 P2 Sc1 115.69(10)
N2 Sc1 C19 85.74(9)
N2 Sc1 N1 156.77(8)
C19 Sc1 N1 117.21(9)
N2 Sc1 P2 105.30(7)
C19 Sc1 P2 104.34(7)
N1 Sc1 P2 73.90(6)
N2 Sc1 P1 93.95(6)
C19 Sc1 P1 115.69(7)
N1 Sc1 P1 73.55(6)
P2 Sc1 P1 136.66(3)
C38 C39 H39A 109.5
C38 C39 H39B 109.5
C38 C39 H39C 109.5
C38 C40 H40A 109.5
C38 C40 H40B 109.5
C38 C40 H40C 109.5
C38 C41 H41A 109.5
C38 C41 H41B 109.5
C38 C41 H41C 109.5
C38 C39A H39D 109.5
C38 C39A H39E 109.5
H39D C39A H39E 109.5
C38 C39A H39F 109.5
H39D C39A H39F 109.5
H39E C39A H39F 109.5
C38 C40A H40D 109.5
C38 C40A H40E 109.5
H40D C40A H40E 109.5
C38 C40A H40F 109.5
H40D C40A H40F 109.5
H40E C40A H40F 109.5
C38 C41A H41D 109.5
C38 C41A H41E 109.5
H41D C41A H41E 109.5
C38 C41A H41F 109.5
H41D C41A H41F 109.5
H41E C41A H41F 109.5

loop_
_geom_bond_atom_site_label_1
_geom_bond_atom_site_label_2
_geom_bond_distance
C1 N2 1.397(3)
C1 C6 1.420(3)
C1 C2 1.420(3)
C2 C3 1.409(3)
C2 C14 1.491(3)
C3 C4 1.387(4)
C3 H21 0.9500
C4 C5 1.387(4)
C4 C7 1.518(3)
C5 C6 1.390(3)
C5 H23 0.9500
C6 C8 1.494(3)
C7 H32A 0.9800
C7 H32B 0.9800
C7 H32C 0.9800
C8 C9 1.387(4)
C8 C13 1.390(4)
C9 C10 1.390(4)
C9 H26 0.9500
C10 C11 1.375(4)
C10 H25 0.9500
C11 C12 1.381(4)
C11 H38 0.9500
C12 C13 1.388(4)
C12 H37 0.9500
C13 H36 0.9500
C14 C15 1.406(3)
C14 C19 1.424(3)
C15 C16 1.382(4)
C15 H33 0.9500
C16 C17 1.381(4)
C16 H34 0.9500
C17 C18 1.380(4)
C17 H35 0.9500
C18 C19 1.410(4)
C18 H29 0.9500
C19 Sc1 2.176(3)
C20 C21 1.493(4)
C20 P1 1.848(2)
C20 H1A 0.9900
C20 H1B 0.9900
C21 C22 1.369(3)
C21 N1 1.390(3)
C22 C23 1.405(4)
C22 H3 0.9500
C23 C24 1.377(3)
C23 H4 0.9500
C24 N1 1.382(3)
C24 C25 1.502(4)
C25 P2 1.844(3)
C25 H6A 0.9900
C25 H6B 0.9900
C26 C29 1.532(4)
C26 C27 1.538(4)
C26 C28 1.539(4)
C26 P1 1.874(3)
C27 H15A 0.9800
C27 H15B 0.9800
C27 H15C 0.9800
C28 H13A 0.9800
C28 H13B 0.9800
C28 H13C 0.9800
C29 H14A 0.9800
C29 H14B 0.9800
C29 H14C 0.9800
C30 C33 1.525(4)
C30 C31 1.525(4)
C30 C32 1.534(4)
C30 P1 1.878(3)
C31 H18A 0.9800
C31 H18B 0.9800
C31 H18C 0.9800
C32 H17A 0.9800
C32 H17B 0.9800
C32 H17C 0.9800
C33 H30A 0.9800
C33 H30B 0.9800
C33 H30C 0.9800
C34 C37 1.518(4)
C34 C36 1.525(4)
C34 C35 1.526(4)
C34 P2 1.869(3)
C35 H9A 0.9800
C35 H9B 0.9800
C35 H9C 0.9800
C36 H8A 0.9800
C36 H8B 0.9800
C36 H8C 0.9800
C37 H10A 0.9800
C37 H10B 0.9800
C37 H10C 0.9800
C38 C41 1.427(7)
C38 C39A 1.471(9)
C38 C40A 1.535(8)
C38 C39 1.550(8)
C38 C40 1.604(7)
C38 C41A 1.658(8)
C38 P2 1.883(3)
N1 Sc1 2.215(2)
N2 Sc1 2.034(2)
N2 H2 0.8800
P1 Sc1 2.7886(9)
P2 Sc1 2.7810(9)
C39 H39A 0.9800
C39 H39B 0.9800
C39 H39C 0.9800
C40 H40A 0.9800
C40 H40B 0.9800
C40 H40C 0.9800
C41 H41A 0.9800
C41 H41B 0.9800
C41 H41C 0.9800
C39A H39D 0.9800
C39A H39E 0.9800
C39A H39F 0.9800
C40A H40D 0.9800
C40A H40E 0.9800
C40A H40F 0.9800
C41A H41D 0.9800
C41A H41E 0.9800
C41A H41F 0.9800
